data_7700368
loop_
_publ_author_name
'Wang, Long'
'Li, Jun'
'Deng, Dongsheng'
'Daniliuc, Constantin G.'
'M\"uck-Lichtenfeld, Christian'
'Kehr, Gerald'
'Erker, Gerhard'

_publ_section_title
;
 Carbon-carbon bond forming reactions of acetylenic esters and ketones
 within frustrated phosphane/borane Lewis pair frameworks.
;
_journal_issue 31
_journal_name_full 'Dalton transactions (Cambridge, England : 2003)'
_journal_page_first 11921
_journal_page_last 11926
_journal_paper_doi 10.1039/c9dt02624j
_journal_volume 48
_journal_year 2019
_chemical_formula_sum 'C57 H72 B F10 O4 P'
_chemical_formula_weight 1052.92
_space_group_crystal_system monoclinic
_space_group_IT_number 14
_space_group_name_Hall '-P 2ybc'
_space_group_name_H-M_alt 'P 1 21/c 1'
_symmetry_space_group_name_Hall '-P 2ybc'
_symmetry_space_group_name_H-M 'P 1 21/c 1'
_atom_sites_solution_hydrogens geom
_audit_update_record
;
2017-12-19 deposited with the CCDC.    2019-06-25 downloaded from the CCDC.
;
_cell_angle_alpha 90
_cell_angle_beta 99.956(8)
_cell_angle_gamma 90
_cell_formula_units_Z 4
_cell_length_a 13.0054(18)
_cell_length_b 22.366(3)
_cell_length_c 18.943(3)
_cell_measurement_reflns_used 8996
_cell_measurement_temperature 100.(2)
_cell_measurement_theta_max 66.4709
_cell_measurement_theta_min 3.0845
_cell_volume 5427.1(14)
_computing_cell_refinement 'SAINT V8.37A (Bruker AXS Inc., 2015)'
_computing_data_collection 'APEX3 v2016.1-0 (Bruker AXS Inc., 2016)'
_computing_data_reduction 'SAINT V8.37A (Bruker AXS Inc., 2015)'
_computing_molecular_graphics 'APEX3 v2016.1-0 (Bruker AXS Inc., 2016)'
_computing_publication_material 'APEX3 v2016.1-0 (Bruker AXS Inc., 2016)'
_computing_structure_refinement 'SHELXL-2014/7 (Sheldrick, 2014)'
_computing_structure_solution 'SHELXL-2014/7 (Sheldrick, 2014)'
_diffrn_ambient_temperature 100.(2)
_diffrn_measured_fraction_theta_full 0.994
_diffrn_measured_fraction_theta_max 0.994
_diffrn_measurement_device_type 'Kappa CCD APEXII'
_diffrn_measurement_method 'phi / omega scans'
_diffrn_radiation_monochromator graphite
_diffrn_radiation_type CuK\a
_diffrn_radiation_wavelength 1.54178
_diffrn_reflns_av_R_equivalents 0.0591
_diffrn_reflns_av_unetI/netI 0.0453
_diffrn_reflns_limit_h_max 15
_diffrn_reflns_limit_h_min -15
_diffrn_reflns_limit_k_max 26
_diffrn_reflns_limit_k_min -26
_diffrn_reflns_limit_l_max 22
_diffrn_reflns_limit_l_min -21
_diffrn_reflns_number 43095
_diffrn_reflns_theta_full 66.68
_diffrn_reflns_theta_max 66.68
_diffrn_reflns_theta_min 3.45
_diffrn_source 'fine-focus sealed tube'
_diffrn_source_type 'fine-focus sealed tube'
_exptl_absorpt_coefficient_mu 1.127
_exptl_absorpt_correction_T_max 0.84
_exptl_absorpt_correction_T_min 0.82
_exptl_absorpt_correction_type multi-scan
_exptl_absorpt_process_details
;
Bruker AXS (2014). SADABS, Version 2014/5, Bruker AXS Inc., Madison, Wisconsin,
USA.
;
_exptl_crystal_colour colourless
_exptl_crystal_density_diffrn 1.289
_exptl_crystal_density_method 'not measured'
_exptl_crystal_description prism
_exptl_crystal_F_000 2224
_exptl_crystal_size_max 0.180
_exptl_crystal_size_mid 0.180
_exptl_crystal_size_min 0.160
_refine_diff_density_max 0.684
_refine_diff_density_min -0.313
_refine_ls_extinction_method none
_refine_ls_goodness_of_fit_ref 1.051
_refine_ls_hydrogen_treatment constr
_refine_ls_matrix_type full
_refine_ls_number_parameters 722
_refine_ls_number_reflns 9558
_refine_ls_number_restraints 119
_refine_ls_restrained_S_all 1.062
_refine_ls_R_factor_all 0.0655
_refine_ls_R_factor_gt 0.0474
_refine_ls_shift/su_max 0.001
_refine_ls_shift/su_mean 0.000
_refine_ls_structure_factor_coef Fsqd
_refine_ls_weighting_details 'w=1/[\s^2^(Fo^2^)+(0.0613P)^2^+1.9919P] where P=(Fo^2^+2Fc^2^)/3'
_refine_ls_weighting_scheme calc
_refine_ls_wR_factor_gt 0.1154
_refine_ls_wR_factor_ref 0.1245
_reflns_number_gt 7317
_reflns_number_total 9558
_reflns_threshold_expression 'I > 2\s(I)'
_cod_data_source_file c9dt02624j2.cif
_cod_data_source_block erk8631
_cod_depositor_comments 'Adding full bibliography for 7700359--7700368.cif.'
_cod_original_cell_volume 5427.1(13)
_cod_database_code 7700368

loop_
_space_group_symop_operation_xyz
'x, y, z'
'-x, y+1/2, -z+1/2'
'-x, -y, -z'
'x, -y-1/2, z-1/2'

loop_
_atom_site_type_symbol
_atom_site_label
_atom_site_fract_x
_atom_site_fract_y
_atom_site_fract_z
_atom_site_U_iso_or_equiv
_atom_site_adp_type
_atom_site_calc_flag
_atom_site_refinement_flags_adp
_atom_site_refinement_flags_occupancy
_atom_site_refinement_flags_posn
_atom_site_occupancy
_atom_site_disorder_assembly
_atom_site_disorder_group
P P1 0.17866(4) 0.33367(2) 0.56452(3) 0.01790(13) Uani d . . . 1.0 . .
B B1 0.4165(2) 0.49860(11) 0.70008(13) 0.0218(5) Uani d . . . 1.0 . .
C C1 0.25550(17) 0.39835(9) 0.54410(11) 0.0199(4) Uani d . . . 1.0 . .
H H1A 0.3228 0.3853 0.5315 0.024 Uiso calc U . R 1.0 . .
H H1B 0.2166 0.4217 0.5037 0.024 Uiso calc U . R 1.0 . .
O O1 0.41192(12) 0.44904(6) 0.75384(7) 0.0215(3) Uani d . . . 1.0 . .
C C2 0.27389(17) 0.43624(10) 0.61389(11) 0.0202(5) Uani d . . . 1.0 . .
O O2 0.37731(12) 0.35421(7) 0.78338(8) 0.0236(3) Uani d . . . 1.0 . .
C C3 0.37513(17) 0.47331(9) 0.61942(11) 0.0204(5) Uani d . . . 1.0 . .
H H3A 0.3625 0.5075 0.5858 0.025 Uiso calc U . R 1.0 . .
H H3B 0.4302 0.4481 0.6046 0.025 Uiso calc U . R 1.0 . .
O O3 0.42220(12) 0.29871(7) 0.62626(9) 0.0291(4) Uani d . . . 1.0 . .
C C4 0.35893(17) 0.39985(9) 0.73432(11) 0.0189(4) Uani d . . . 1.0 . .
O O4 0.33355(12) 0.23164(7) 0.67996(9) 0.0272(4) Uani d . . . 1.0 . .
C C5 0.29063(17) 0.39012(9) 0.67393(11) 0.0197(5) Uani d . . . 1.0 . .
C C6 0.25460(17) 0.32660(10) 0.65597(11) 0.0197(4) Uani d . . . 1.0 . .
H H6 0.2107 0.3111 0.6904 0.024 Uiso calc U . R 1.0 . .
C C7 0.34724(17) 0.28522(10) 0.65158(11) 0.0203(5) Uani d . . . 1.0 . .
C C8 0.4145(2) 0.18808(12) 0.67492(17) 0.0458(7) Uani d . . . 1.0 . .
H H8A 0.4137 0.178 0.6245 0.069 Uiso calc U . R 1.0 . .
H H8B 0.4018 0.1519 0.7013 0.069 Uiso calc U . R 1.0 . .
H H8C 0.4826 0.2049 0.6956 0.069 Uiso calc U . R 1.0 . .
C C9 0.48196(19) 0.35101(11) 0.82269(14) 0.0343(6) Uani d . . . 1.0 . .
H H9A 0.5311 0.3474 0.7891 0.051 Uiso calc U . R 1.0 . .
H H9B 0.4886 0.3161 0.8544 0.051 Uiso calc U . R 1.0 . .
H H9C 0.4976 0.3874 0.8514 0.051 Uiso calc U . R 1.0 . .
C C10 0.17956(17) 0.47816(10) 0.61318(12) 0.0218(5) Uani d . . . 1.0 . .
H H10A 0.1148 0.4553 0.6005 0.033 Uiso calc U . R 1.0 . .
H H10B 0.1814 0.51 0.5778 0.033 Uiso calc U . R 1.0 . .
H H10C 0.1825 0.4959 0.6608 0.033 Uiso calc U . R 1.0 . .
C C11 0.03925(17) 0.35136(9) 0.56000(11) 0.0196(4) Uani d . . . 1.0 . .
C C12 -0.02131(17) 0.34903(9) 0.49095(11) 0.0211(5) Uani d . . . 1.0 . .
C C13 -0.13026(18) 0.35036(10) 0.48400(12) 0.0253(5) Uani d . . . 1.0 . .
H H13 -0.1712 0.3497 0.4373 0.03 Uiso calc U . R 1.0 . .
C C14 -0.18035(18) 0.35266(10) 0.54283(12) 0.0251(5) Uani d . . . 1.0 . .
C C15 -0.11836(18) 0.35953(10) 0.60976(12) 0.0244(5) Uani d . . . 1.0 . .
H H15 -0.152 0.3637 0.6502 0.029 Uiso calc U . R 1.0 . .
C C16 -0.01013(17) 0.36068(9) 0.62088(12) 0.0211(5) Uani d . . . 1.0 . .
C C17 0.02242(18) 0.34577(10) 0.42118(11) 0.0225(5) Uani d . . . 1.0 . .
H H17 0.1003 0.3446 0.4341 0.027 Uiso calc U . R 1.0 . .
C C18 -0.01247(19) 0.28890(11) 0.37844(12) 0.0288(5) Uani d . . . 1.0 . .
H H18A 0.0141 0.2537 0.4067 0.043 Uiso calc U . R 1.0 . .
H H18B 0.0151 0.2892 0.3335 0.043 Uiso calc U . R 1.0 . .
H H18C -0.0889 0.2874 0.3679 0.043 Uiso calc U . R 1.0 . .
C C19 -0.00670(19) 0.40179(11) 0.37562(12) 0.0285(5) Uani d . . . 1.0 . .
H H19A -0.0826 0.4033 0.3604 0.043 Uiso calc U . R 1.0 . .
H H19B 0.0272 0.4004 0.3333 0.043 Uiso calc U . R 1.0 . .
H H19C 0.0167 0.4374 0.404 0.043 Uiso calc U . R 1.0 . .
C C20 -0.29773(18) 0.34649(11) 0.53523(13) 0.0306(6) Uani d . . . 1.0 . .
H H20 -0.3265 0.34 0.4833 0.037 Uiso calc U . R 1.0 . .
C C21 -0.3252(2) 0.29201(14) 0.57632(18) 0.0491(8) Uani d . . . 1.0 . .
H H21A -0.2949 0.2562 0.5584 0.074 Uiso calc U . R 1.0 . .
H H21B -0.4013 0.2877 0.5696 0.074 Uiso calc U . R 1.0 . .
H H21C -0.2972 0.297 0.6274 0.074 Uiso calc U . R 1.0 . .
C C22 -0.3476(2) 0.40257(13) 0.55910(16) 0.0415(7) Uani d . . . 1.0 . .
H H22A -0.3233 0.4088 0.6105 0.062 Uiso calc U . R 1.0 . .
H H22B -0.4237 0.3981 0.5499 0.062 Uiso calc U . R 1.0 . .
H H22C -0.328 0.437 0.5323 0.062 Uiso calc U . R 1.0 . .
C C23 0.04395(17) 0.37460(10) 0.69756(11) 0.0217(5) Uani d . . . 1.0 . .
H H23 0.1198 0.3813 0.6969 0.026 Uiso calc U . R 1.0 . .
C C24 0.03440(19) 0.32305(11) 0.74970(12) 0.0266(5) Uani d . . . 1.0 . .
H H24A -0.0395 0.3152 0.7506 0.04 Uiso calc U . R 1.0 . .
H H24B 0.0698 0.334 0.7979 0.04 Uiso calc U . R 1.0 . .
H H24C 0.0668 0.287 0.7339 0.04 Uiso calc U . R 1.0 . .
C C25 -0.00051(19) 0.43204(10) 0.72531(12) 0.0265(5) Uani d . . . 1.0 . .
H H25A -0.0026 0.4637 0.6894 0.04 Uiso calc U . R 1.0 . .
H H25B 0.044 0.4446 0.77 0.04 Uiso calc U . R 1.0 . .
H H25C -0.0713 0.4244 0.7343 0.04 Uiso calc U . R 1.0 . .
C C31 0.18912(16) 0.26235(9) 0.51796(11) 0.0189(4) Uani d . . . 1.0 . .
C C32 0.14141(16) 0.21192(10) 0.54415(11) 0.0199(5) Uani d . . . 1.0 . .
C C33 0.15153(17) 0.15637(10) 0.51314(11) 0.0221(5) Uani d . . . 1.0 . .
H H33 0.1191 0.1228 0.5307 0.027 Uiso calc U . R 1.0 . .
C C34 0.20715(18) 0.14793(10) 0.45741(12) 0.0235(5) Uani d . . . 1.0 . .
C C35 0.25177(18) 0.19834(10) 0.43185(11) 0.0233(5) Uani d . . . 1.0 . .
H H35 0.2895 0.1935 0.3936 0.028 Uiso calc U . R 1.0 . .
C C36 0.24392(16) 0.25545(10) 0.45950(11) 0.0197(4) Uani d . . . 1.0 . .
C C37 0.07378(17) 0.21336(10) 0.60285(11) 0.0221(5) Uani d . . . 1.0 . .
H H37 0.0822 0.2535 0.6263 0.027 Uiso calc U . R 1.0 . .
C C38 -0.04151(18) 0.20567(11) 0.56946(13) 0.0266(5) Uani d . . . 1.0 . .
H H38A -0.0524 0.1658 0.5481 0.04 Uiso calc U . R 1.0 . .
H H38B -0.0612 0.2361 0.5323 0.04 Uiso calc U . R 1.0 . .
H H38C -0.0847 0.2103 0.6067 0.04 Uiso calc U . R 1.0 . .
C C39 0.10406(18) 0.16602(10) 0.66097(12) 0.0248(5) Uani d . . . 1.0 . .
H H39A 0.0906 0.1261 0.64 0.037 Uiso calc U . R 1.0 . .
H H39B 0.0626 0.1717 0.699 0.037 Uiso calc U . R 1.0 . .
H H39C 0.1784 0.1699 0.6811 0.037 Uiso calc U . R 1.0 . .
C C40 0.22279(19) 0.08725(10) 0.42537(12) 0.0270(5) Uani d . . . 1.0 . .
H H40 0.2194 0.0929 0.3727 0.032 Uiso calc U . R 1.0 . .
C C41 0.1393(2) 0.04160(11) 0.43548(14) 0.0350(6) Uani d . . . 1.0 . .
H H41A 0.146 0.0316 0.4864 0.053 Uiso calc U . R 1.0 . .
H H41B 0.1485 0.0054 0.4081 0.053 Uiso calc U . R 1.0 . .
H H41C 0.07 0.0585 0.4184 0.053 Uiso calc U . R 1.0 . .
C C42 0.3325(2) 0.06405(12) 0.45619(15) 0.0387(6) Uani d . . . 1.0 . .
H H42A 0.3844 0.0944 0.4496 0.058 Uiso calc U . R 1.0 . .
H H42B 0.3461 0.0273 0.4312 0.058 Uiso calc U . R 1.0 . .
H H42C 0.337 0.0557 0.5074 0.058 Uiso calc U . R 1.0 . .
C C43 0.29497(18) 0.30563(10) 0.42310(11) 0.0223(5) Uani d . . . 1.0 . .
H H43 0.2673 0.3445 0.4381 0.027 Uiso calc U . R 1.0 . .
C C44 0.2695(2) 0.30230(11) 0.34091(12) 0.0302(5) Uani d . . . 1.0 . .
H H44A 0.3019 0.2666 0.3244 0.045 Uiso calc U . R 1.0 . .
H H44B 0.2966 0.338 0.3204 0.045 Uiso calc U . R 1.0 . .
H H44C 0.1936 0.3002 0.3255 0.045 Uiso calc U . R 1.0 . .
C C45 0.41364(18) 0.30573(11) 0.44804(13) 0.0297(5) Uani d . . . 1.0 . .
H H45A 0.4293 0.3082 0.5005 0.044 Uiso calc U . R 1.0 . .
H H45B 0.4442 0.3402 0.4273 0.044 Uiso calc U . R 1.0 . .
H H45C 0.4433 0.2688 0.4322 0.044 Uiso calc U . R 1.0 . .
C C51 0.35138(17) 0.55738(10) 0.72256(11) 0.0218(5) Uani d . . . 1.0 . .
C C52 0.27959(19) 0.55719(10) 0.76964(12) 0.0257(5) Uani d . . . 1.0 . .
F F52 0.25411(11) 0.50588(6) 0.79963(7) 0.0350(3) Uani d . . . 1.0 . .
C C53 0.22782(19) 0.60785(11) 0.78714(12) 0.0285(5) Uani d . . . 1.0 . .
F F53 0.15861(12) 0.60388(7) 0.83245(8) 0.0439(4) Uani d . . . 1.0 . .
C C54 0.24625(19) 0.66186(11) 0.75787(13) 0.0296(5) Uani d . . . 1.0 . .
F F54 0.19626(12) 0.71158(6) 0.77458(8) 0.0402(4) Uani d . . . 1.0 . .
C C55 0.31520(19) 0.66482(10) 0.71035(13) 0.0298(5) Uani d . . . 1.0 . .
F F55 0.33350(13) 0.71779(6) 0.68048(9) 0.0443(4) Uani d . . . 1.0 . .
C C56 0.36403(18) 0.61340(10) 0.69402(12) 0.0249(5) Uani d . . . 1.0 . .
F F56 0.43055(11) 0.61962(6) 0.64607(8) 0.0360(3) Uani d . . . 1.0 . .
C C61 0.54252(18) 0.51691(9) 0.71430(12) 0.0226(5) Uani d . . . 1.0 . .
C C62 0.60353(18) 0.52602(10) 0.66161(12) 0.0230(5) Uani d . . . 1.0 . .
F F62 0.55969(10) 0.52739(6) 0.59131(6) 0.0272(3) Uani d . . . 1.0 . .
C C63 0.71035(18) 0.53454(10) 0.67590(12) 0.0248(5) Uani d . . . 1.0 . .
F F63 0.76492(10) 0.54205(6) 0.62186(7) 0.0317(3) Uani d . . . 1.0 . .
C C64 0.76150(18) 0.53631(10) 0.74536(13) 0.0257(5) Uani d . . . 1.0 . .
F F64 0.86569(10) 0.54439(6) 0.75991(7) 0.0308(3) Uani d . . . 1.0 . .
C C65 0.70481(19) 0.53069(10) 0.80003(12) 0.0260(5) Uani d . . . 1.0 . .
F F65 0.75345(11) 0.53473(7) 0.86894(7) 0.0356(3) Uani d . . . 1.0 . .
C C66 0.59848(18) 0.52111(10) 0.78353(12) 0.0232(5) Uani d . . . 1.0 . .
F F66 0.54774(10) 0.51730(6) 0.84050(7) 0.0309(3) Uani d . . . 1.0 . .
C C71 0.5830(4) 0.3668(2) 1.0535(2) 0.0481(13) Uani d U P D 0.748(6) A 1
H H71A 0.5302 0.3418 1.0242 0.072 Uiso calc U P R 0.748(6) A 1
H H71B 0.5485 0.3959 1.0802 0.072 Uiso calc U P R 0.748(6) A 1
H H71C 0.6296 0.3415 1.0872 0.072 Uiso calc U P R 0.748(6) A 1
C C72 0.6438(4) 0.3983(2) 1.0071(3) 0.0484(13) Uani d U P D 0.748(6) A 1
H H72A 0.695 0.4246 1.0371 0.058 Uiso calc U P R 0.748(6) A 1
H H72B 0.5962 0.4242 0.9738 0.058 Uiso calc U P R 0.748(6) A 1
C C73 0.7029(3) 0.35663(19) 0.9628(2) 0.0413(11) Uani d U P D 0.748(6) A 1
H H73A 0.7536 0.3321 0.9955 0.05 Uiso calc U P R 0.748(6) A 1
H H73B 0.6528 0.3293 0.9336 0.05 Uiso calc U P R 0.748(6) A 1
C C74 0.7590(3) 0.3923(2) 0.9149(2) 0.0562(13) Uani d U P D 0.748(6) A 1
H H74A 0.8092 0.4192 0.9448 0.067 Uiso calc U P R 0.748(6) A 1
H H74B 0.7078 0.4176 0.8836 0.067 Uiso calc U P R 0.748(6) A 1
C C75 0.8166(5) 0.3553(2) 0.8691(3) 0.0711(16) Uani d U P D 0.748(6) A 1
H H75A 0.8585 0.3252 0.8987 0.107 Uiso calc U P R 0.748(6) A 1
H H75B 0.8625 0.3811 0.8465 0.107 Uiso calc U P R 0.748(6) A 1
H H75C 0.7665 0.3354 0.8319 0.107 Uiso calc U P R 0.748(6) A 1
C C71A 0.6226(11) 0.3762(6) 1.0268(7) 0.035(3) Uani d U P D 0.252(6) A 2
H H71D 0.5569 0.3604 1.0003 0.053 Uiso calc U P R 0.252(6) A 2
H H71E 0.6089 0.4131 1.0514 0.053 Uiso calc U P R 0.252(6) A 2
H H71F 0.6544 0.3467 1.0622 0.053 Uiso calc U P R 0.252(6) A 2
C C72A 0.6974(16) 0.3895(8) 0.9744(10) 0.090(6) Uani d U P D 0.252(6) A 2
H H72C 0.6662 0.4226 0.9432 0.108 Uiso calc U P R 0.252(6) A 2
H H72D 0.7626 0.4052 1.0032 0.108 Uiso calc U P R 0.252(6) A 2
C C73A 0.7296(9) 0.3413(5) 0.9251(6) 0.033(3) Uani d U P D 0.252(6) A 2
H H73C 0.7882 0.3178 0.9517 0.039 Uiso calc U P R 0.252(6) A 2
H H73D 0.6702 0.3137 0.9103 0.039 Uiso calc U P R 0.252(6) A 2
C C74A 0.762(2) 0.3679(16) 0.8590(11) 0.187(15) Uani d U P D 0.252(6) A 2
H H74C 0.7129 0.3989 0.8364 0.225 Uiso calc U P R 0.252(6) A 2
H H74D 0.7718 0.3371 0.8232 0.225 Uiso calc U P R 0.252(6) A 2
C C75A 0.8668(13) 0.3948(9) 0.8959(9) 0.083(5) Uani d U P D 0.252(6) A 2
H H75D 0.9008 0.4148 0.86 0.124 Uiso calc U P R 0.252(6) A 2
H H75E 0.854 0.4239 0.932 0.124 Uiso calc U P R 0.252(6) A 2
H H75F 0.9121 0.3629 0.919 0.124 Uiso calc U P R 0.252(6) A 2

loop_
_atom_site_aniso_label
_atom_site_aniso_U_11
_atom_site_aniso_U_22
_atom_site_aniso_U_33
_atom_site_aniso_U_12
_atom_site_aniso_U_13
_atom_site_aniso_U_23
P1 0.0174(3) 0.0197(3) 0.0174(3) 0.0009(2) 0.0054(2) -0.0002(2)
B1 0.0224(13) 0.0228(13) 0.0213(13) -0.0014(10) 0.0067(10) 0.0010(10)
C1 0.0198(11) 0.0218(11) 0.0192(11) 0.0001(9) 0.0061(9) 0.0012(8)
O1 0.0237(8) 0.0220(8) 0.0191(7) -0.0045(6) 0.0047(6) 0.0004(6)
C2 0.0207(11) 0.0209(11) 0.0198(11) 0.0000(9) 0.0057(9) 0.0010(8)
O2 0.0235(8) 0.0247(8) 0.0220(8) -0.0029(6) 0.0021(6) 0.0045(6)
C3 0.0216(12) 0.0213(11) 0.0201(11) -0.0008(9) 0.0083(9) 0.0027(9)
O3 0.0233(9) 0.0337(9) 0.0328(9) 0.0045(7) 0.0119(7) 0.0056(7)
C4 0.0201(11) 0.0188(11) 0.0194(11) 0.0005(9) 0.0078(9) 0.0015(8)
O4 0.0241(8) 0.0226(8) 0.0357(9) 0.0053(7) 0.0078(7) 0.0050(7)
C5 0.0188(11) 0.0208(11) 0.0210(11) -0.0001(9) 0.0077(9) 0.0007(8)
C6 0.0180(11) 0.0235(11) 0.0192(11) 0.0015(9) 0.0075(9) 0.0016(8)
C7 0.0210(12) 0.0216(11) 0.0183(10) 0.0003(9) 0.0033(9) 0.0000(8)
C8 0.0403(16) 0.0302(14) 0.070(2) 0.0149(12) 0.0190(15) 0.0123(13)
C9 0.0259(13) 0.0359(14) 0.0376(14) -0.0034(11) -0.0047(11) 0.0124(11)
C10 0.0209(12) 0.0240(11) 0.0213(11) 0.0005(9) 0.0055(9) 0.0006(9)
C11 0.0190(11) 0.0204(11) 0.0203(11) 0.0002(9) 0.0063(9) -0.0005(8)
C12 0.0213(12) 0.0205(11) 0.0225(11) 0.0025(9) 0.0063(9) 0.0004(8)
C13 0.0229(12) 0.0279(12) 0.0246(12) 0.0038(9) 0.0030(9) 0.0007(9)
C14 0.0206(12) 0.0263(12) 0.0292(12) 0.0037(9) 0.0065(10) -0.0026(9)
C15 0.0215(12) 0.0266(12) 0.0266(12) 0.0033(9) 0.0082(9) -0.0021(9)
C16 0.0204(11) 0.0198(11) 0.0241(11) 0.0020(9) 0.0068(9) 0.0016(9)
C17 0.0199(11) 0.0284(12) 0.0192(11) 0.0032(9) 0.0033(9) -0.0008(9)
C18 0.0284(13) 0.0348(13) 0.0234(12) 0.0027(10) 0.0049(10) -0.0033(10)
C19 0.0276(13) 0.0332(13) 0.0247(12) 0.0042(10) 0.0050(10) 0.0055(10)
C20 0.0176(12) 0.0440(15) 0.0307(13) 0.0035(10) 0.0052(10) -0.0038(11)
C21 0.0250(14) 0.0461(17) 0.076(2) -0.0014(12) 0.0076(14) 0.0082(15)
C22 0.0264(14) 0.0438(16) 0.0543(17) 0.0073(12) 0.0066(12) -0.0024(13)
C23 0.0191(11) 0.0267(12) 0.0207(11) 0.0006(9) 0.0074(9) -0.0011(9)
C24 0.0276(13) 0.0311(13) 0.0228(11) 0.0019(10) 0.0091(10) 0.0010(9)
C25 0.0264(13) 0.0288(12) 0.0261(12) 0.0010(10) 0.0096(10) -0.0030(9)
C31 0.0166(11) 0.0224(11) 0.0175(10) 0.0021(9) 0.0025(8) 0.0007(8)
C32 0.0155(11) 0.0257(11) 0.0182(10) 0.0017(9) 0.0022(8) 0.0004(9)
C33 0.0222(12) 0.0234(12) 0.0216(11) -0.0021(9) 0.0062(9) -0.0001(9)
C34 0.0251(12) 0.0257(12) 0.0201(11) 0.0019(9) 0.0045(9) -0.0003(9)
C35 0.0237(12) 0.0277(12) 0.0199(11) 0.0032(9) 0.0079(9) -0.0021(9)
C36 0.0164(11) 0.0240(11) 0.0189(11) 0.0017(9) 0.0032(9) 0.0028(9)
C37 0.0243(12) 0.0216(11) 0.0224(11) -0.0001(9) 0.0095(9) -0.0017(9)
C38 0.0228(12) 0.0277(12) 0.0316(12) -0.0023(10) 0.0113(10) 0.0014(10)
C39 0.0255(12) 0.0286(12) 0.0223(11) -0.0004(10) 0.0094(9) 0.0009(9)
C40 0.0332(13) 0.0252(12) 0.0239(12) 0.0002(10) 0.0089(10) -0.0033(9)
C41 0.0479(16) 0.0252(13) 0.0358(14) -0.0048(11) 0.0181(12) -0.0069(10)
C42 0.0432(16) 0.0306(14) 0.0443(15) 0.0082(12) 0.0131(13) -0.0048(11)
C43 0.0265(12) 0.0215(11) 0.0206(11) 0.0000(9) 0.0088(9) -0.0012(9)
C44 0.0387(15) 0.0305(13) 0.0235(12) -0.0008(11) 0.0115(10) 0.0009(10)
C45 0.0240(13) 0.0356(14) 0.0318(13) -0.0028(10) 0.0118(10) 0.0016(10)
C51 0.0209(11) 0.0248(11) 0.0198(11) -0.0034(9) 0.0041(9) -0.0016(9)
C52 0.0300(13) 0.0256(12) 0.0227(11) -0.0024(10) 0.0074(10) -0.0013(9)
F52 0.0430(9) 0.0315(8) 0.0367(8) 0.0016(6) 0.0246(7) 0.0067(6)
C53 0.0279(13) 0.0366(14) 0.0224(11) 0.0024(10) 0.0079(10) -0.0032(10)
F53 0.0485(10) 0.0494(9) 0.0408(9) 0.0136(7) 0.0271(7) -0.0005(7)
C54 0.0291(13) 0.0293(13) 0.0290(13) 0.0077(10) 0.0004(10) -0.0080(10)
F54 0.0440(9) 0.0336(8) 0.0419(8) 0.0142(7) 0.0039(7) -0.0096(6)
C55 0.0312(14) 0.0229(12) 0.0339(13) -0.0003(10) 0.0017(11) 0.0031(10)
F55 0.0479(10) 0.0237(8) 0.0630(10) 0.0030(7) 0.0138(8) 0.0107(7)
C56 0.0217(12) 0.0267(12) 0.0269(12) -0.0021(9) 0.0062(10) 0.0014(9)
F56 0.0354(8) 0.0324(8) 0.0452(9) 0.0021(6) 0.0206(7) 0.0128(6)
C61 0.0273(12) 0.0170(11) 0.0248(12) -0.0012(9) 0.0081(9) 0.0003(9)
C62 0.0275(13) 0.0204(11) 0.0216(11) -0.0018(9) 0.0059(9) 0.0005(9)
F62 0.0260(7) 0.0366(8) 0.0198(6) -0.0052(6) 0.0060(5) 0.0030(5)
C63 0.0262(13) 0.0238(12) 0.0271(12) -0.0016(9) 0.0123(10) 0.0006(9)
F63 0.0269(7) 0.0405(8) 0.0306(7) -0.0073(6) 0.0128(6) -0.0009(6)
C64 0.0203(12) 0.0239(12) 0.0323(13) -0.0029(9) 0.0034(10) -0.0030(9)
F64 0.0194(7) 0.0353(8) 0.0376(8) -0.0037(6) 0.0042(6) -0.0063(6)
C65 0.0301(13) 0.0256(12) 0.0220(12) -0.0029(10) 0.0037(10) -0.0014(9)
F65 0.0319(8) 0.0492(9) 0.0242(7) -0.0089(7) 0.0002(6) -0.0027(6)
C66 0.0251(12) 0.0231(11) 0.0231(11) -0.0022(9) 0.0086(9) -0.0010(9)
F66 0.0307(8) 0.0425(8) 0.0214(7) -0.0091(6) 0.0100(6) -0.0040(6)
C71 0.055(3) 0.049(3) 0.037(2) 0.016(2) -0.002(2) -0.005(2)
C72 0.054(3) 0.036(3) 0.050(3) 0.005(2) -0.007(2) -0.010(2)
C73 0.034(2) 0.035(2) 0.050(3) 0.0034(17) -0.0049(18) 0.002(2)
C74 0.042(2) 0.059(3) 0.067(3) 0.003(2) 0.007(2) 0.013(2)
C75 0.079(4) 0.062(3) 0.078(4) -0.004(3) 0.030(3) 0.003(3)
C71A 0.039(6) 0.031(6) 0.034(6) -0.014(5) 0.000(5) 0.021(5)
C72A 0.088(7) 0.091(7) 0.090(7) 0.004(4) 0.013(4) -0.001(4)
C73A 0.031(4) 0.030(4) 0.030(4) 0.007(3) -0.013(3) -0.015(3)
C74A 0.185(15) 0.185(15) 0.192(15) 0.000(4) 0.030(5) -0.002(4)
C75A 0.083(8) 0.090(8) 0.075(8) 0.000(6) 0.015(6) 0.010(6)

loop_
_atom_type_symbol
_atom_type_description
_atom_type_scat_dispersion_real
_atom_type_scat_dispersion_imag
_atom_type_scat_source
C C 0.0181 0.0091 'International Tables Vol C Tables 4.2.6.8 and 6.1.1.4'
H H 0.0000 0.0000 'International Tables Vol C Tables 4.2.6.8 and 6.1.1.4'
B B 0.0090 0.0039 'International Tables Vol C Tables 4.2.6.8 and 6.1.1.4'
O O 0.0492 0.0322 'International Tables Vol C Tables 4.2.6.8 and 6.1.1.4'
F F 0.0727 0.0534 'International Tables Vol C Tables 4.2.6.8 and 6.1.1.4'
P P 0.2955 0.4335 'International Tables Vol C Tables 4.2.6.8 and 6.1.1.4'

loop_
_geom_angle_atom_site_label_1
_geom_angle_atom_site_label_2
_geom_angle_atom_site_label_3
_geom_angle
C1 P1 C31 119.61(10)
C1 P1 C11 112.82(10)
C31 P1 C11 108.52(10)
C1 P1 C6 92.45(10)
C31 P1 C6 107.67(10)
C11 P1 C6 115.10(10)
O1 B1 C3 109.36(18)
O1 B1 C51 109.07(18)
C3 B1 C51 114.53(18)
O1 B1 C61 102.90(17)
C3 B1 C61 113.12(18)
C51 B1 C61 107.18(18)
C2 C1 P1 105.06(14)
C2 C1 H1A 110.7
P1 C1 H1A 110.7
C2 C1 H1B 110.7
P1 C1 H1B 110.7
H1A C1 H1B 108.8
C4 O1 B1 120.16(16)
C5 C2 C10 115.41(17)
C5 C2 C3 107.63(17)
C10 C2 C3 109.99(18)
C5 C2 C1 104.30(17)
C10 C2 C1 108.60(17)
C3 C2 C1 110.77(17)
C4 O2 C9 115.24(17)
C2 C3 B1 112.89(17)
C2 C3 H3A 109.0
B1 C3 H3A 109.0
C2 C3 H3B 109.0
B1 C3 H3B 109.0
H3A C3 H3B 107.8
O1 C4 C5 127.82(19)
O1 C4 O2 114.18(17)
C5 C4 O2 117.99(19)
C7 O4 C8 115.28(18)
C4 C5 C6 118.52(19)
C4 C5 C2 121.05(19)
C6 C5 C2 117.93(18)
C5 C6 C7 111.27(18)
C5 C6 P1 102.98(14)
C7 C6 P1 107.38(14)
C5 C6 H6 111.6
C7 C6 H6 111.6
P1 C6 H6 111.6
O3 C7 O4 124.1(2)
O3 C7 C6 124.9(2)
O4 C7 C6 111.01(18)
O4 C8 H8A 109.5
O4 C8 H8B 109.5
H8A C8 H8B 109.5
O4 C8 H8C 109.5
H8A C8 H8C 109.5
H8B C8 H8C 109.5
O2 C9 H9A 109.5
O2 C9 H9B 109.5
H9A C9 H9B 109.5
O2 C9 H9C 109.5
H9A C9 H9C 109.5
H9B C9 H9C 109.5
C2 C10 H10A 109.5
C2 C10 H10B 109.5
H10A C10 H10B 109.5
C2 C10 H10C 109.5
H10A C10 H10C 109.5
H10B C10 H10C 109.5
C12 C11 C16 119.9(2)
C12 C11 P1 115.05(16)
C16 C11 P1 124.72(16)
C13 C12 C11 118.8(2)
C13 C12 C17 116.20(19)
C11 C12 C17 125.02(19)
C14 C13 C12 122.3(2)
C14 C13 H13 118.9
C12 C13 H13 118.9
C13 C14 C15 117.3(2)
C13 C14 C20 121.8(2)
C15 C14 C20 120.9(2)
C16 C15 C14 123.7(2)
C16 C15 H15 118.2
C14 C15 H15 118.2
C15 C16 C11 117.4(2)
C15 C16 C23 115.79(19)
C11 C16 C23 126.72(19)
C12 C17 C19 110.84(18)
C12 C17 C18 112.06(19)
C19 C17 C18 111.06(19)
C12 C17 H17 107.6
C19 C17 H17 107.6
C18 C17 H17 107.6
C17 C18 H18A 109.5
C17 C18 H18B 109.5
H18A C18 H18B 109.5
C17 C18 H18C 109.5
H18A C18 H18C 109.5
H18B C18 H18C 109.5
C17 C19 H19A 109.5
C17 C19 H19B 109.5
H19A C19 H19B 109.5
C17 C19 H19C 109.5
H19A C19 H19C 109.5
H19B C19 H19C 109.5
C14 C20 C22 111.8(2)
C14 C20 C21 110.3(2)
C22 C20 C21 111.1(2)
C14 C20 H20 107.8
C22 C20 H20 107.8
C21 C20 H20 107.8
C20 C21 H21A 109.5
C20 C21 H21B 109.5
H21A C21 H21B 109.5
C20 C21 H21C 109.5
H21A C21 H21C 109.5
H21B C21 H21C 109.5
C20 C22 H22A 109.5
C20 C22 H22B 109.5
H22A C22 H22B 109.5
C20 C22 H22C 109.5
H22A C22 H22C 109.5
H22B C22 H22C 109.5
C16 C23 C24 112.45(18)
C16 C23 C25 110.83(18)
C24 C23 C25 109.27(18)
C16 C23 H23 108.1
C24 C23 H23 108.1
C25 C23 H23 108.1
C23 C24 H24A 109.5
C23 C24 H24B 109.5
H24A C24 H24B 109.5
C23 C24 H24C 109.5
H24A C24 H24C 109.5
H24B C24 H24C 109.5
C23 C25 H25A 109.5
C23 C25 H25B 109.5
H25A C25 H25B 109.5
C23 C25 H25C 109.5
H25A C25 H25C 109.5
H25B C25 H25C 109.5
C32 C31 C36 119.59(19)
C32 C31 P1 116.69(15)
C36 C31 P1 123.70(16)
C33 C32 C31 118.94(19)
C33 C32 C37 115.69(19)
C31 C32 C37 125.31(19)
C32 C33 C34 122.8(2)
C32 C33 H33 118.6
C34 C33 H33 118.6
C33 C34 C35 117.1(2)
C33 C34 C40 123.3(2)
C35 C34 C40 119.6(2)
C36 C35 C34 123.4(2)
C36 C35 H35 118.3
C34 C35 H35 118.3
C35 C36 C31 118.11(19)
C35 C36 C43 116.03(19)
C31 C36 C43 125.86(19)
C39 C37 C32 113.52(18)
C39 C37 C38 109.34(18)
C32 C37 C38 109.96(18)
C39 C37 H37 107.9
C32 C37 H37 107.9
C38 C37 H37 107.9
C37 C38 H38A 109.5
C37 C38 H38B 109.5
H38A C38 H38B 109.5
C37 C38 H38C 109.5
H38A C38 H38C 109.5
H38B C38 H38C 109.5
C37 C39 H39A 109.5
C37 C39 H39B 109.5
H39A C39 H39B 109.5
C37 C39 H39C 109.5
H39A C39 H39C 109.5
H39B C39 H39C 109.5
C34 C40 C41 113.7(2)
C34 C40 C42 109.3(2)
C41 C40 C42 111.1(2)
C34 C40 H40 107.5
C41 C40 H40 107.5
C42 C40 H40 107.5
C40 C41 H41A 109.5
C40 C41 H41B 109.5
H41A C41 H41B 109.5
C40 C41 H41C 109.5
H41A C41 H41C 109.5
H41B C41 H41C 109.5
C40 C42 H42A 109.5
C40 C42 H42B 109.5
H42A C42 H42B 109.5
C40 C42 H42C 109.5
H42A C42 H42C 109.5
H42B C42 H42C 109.5
C36 C43 C45 110.77(18)
C36 C43 C44 112.78(18)
C45 C43 C44 109.97(19)
C36 C43 H43 107.7
C45 C43 H43 107.7
C44 C43 H43 107.7
C43 C44 H44A 109.5
C43 C44 H44B 109.5
H44A C44 H44B 109.5
C43 C44 H44C 109.5
H44A C44 H44C 109.5
H44B C44 H44C 109.5
C43 C45 H45A 109.5
C43 C45 H45B 109.5
H45A C45 H45B 109.5
C43 C45 H45C 109.5
H45A C45 H45C 109.5
H45B C45 H45C 109.5
C56 C51 C52 112.9(2)
C56 C51 B1 121.08(19)
C52 C51 B1 126.0(2)
F52 C52 C53 115.5(2)
F52 C52 C51 120.8(2)
C53 C52 C51 123.7(2)
F53 C53 C54 119.9(2)
F53 C53 C52 120.2(2)
C54 C53 C52 119.9(2)
F54 C54 C53 120.4(2)
F54 C54 C55 120.5(2)
C53 C54 C55 119.1(2)
F55 C55 C56 121.2(2)
F55 C55 C54 119.8(2)
C56 C55 C54 119.0(2)
F56 C56 C55 115.8(2)
F56 C56 C51 118.9(2)
C55 C56 C51 125.3(2)
C66 C61 C62 113.3(2)
C66 C61 B1 120.65(19)
C62 C61 B1 125.9(2)
F62 C62 C63 115.30(19)
F62 C62 C61 120.8(2)
C63 C62 C61 123.9(2)
F63 C63 C64 119.5(2)
F63 C63 C62 120.7(2)
C64 C63 C62 119.8(2)
F64 C64 C63 120.3(2)
F64 C64 C65 120.6(2)
C63 C64 C65 119.1(2)
F65 C65 C64 119.9(2)
F65 C65 C66 120.8(2)
C64 C65 C66 119.3(2)
F66 C66 C65 115.72(19)
F66 C66 C61 119.8(2)
C65 C66 C61 124.4(2)
C72 C71 H71A 109.5
C72 C71 H71B 109.5
H71A C71 H71B 109.5
C72 C71 H71C 109.5
H71A C71 H71C 109.5
H71B C71 H71C 109.5
C71 C72 C73 114.0(4)
C71 C72 H72A 108.7
C73 C72 H72A 108.7
C71 C72 H72B 108.7
C73 C72 H72B 108.7
H72A C72 H72B 107.6
C74 C73 C72 110.5(4)
C74 C73 H73A 109.6
C72 C73 H73A 109.6
C74 C73 H73B 109.6
C72 C73 H73B 109.6
H73A C73 H73B 108.1
C73 C74 C75 113.9(4)
C73 C74 H74A 108.8
C75 C74 H74A 108.8
C73 C74 H74B 108.8
C75 C74 H74B 108.8
H74A C74 H74B 107.7
C74 C75 H75A 109.5
C74 C75 H75B 109.5
H75A C75 H75B 109.5
C74 C75 H75C 109.5
H75A C75 H75C 109.5
H75B C75 H75C 109.5
C72A C71A H71D 109.5
C72A C71A H71E 109.5
H71D C71A H71E 109.5
C72A C71A H71F 109.5
H71D C71A H71F 109.5
H71E C71A H71F 109.5
C73A C72A C71A 122.0(14)
C73A C72A H72C 106.8
C71A C72A H72C 106.8
C73A C72A H72D 106.8
C71A C72A H72D 106.8
H72C C72A H72D 106.7
C74A C73A C72A 111.9(16)
C74A C73A H73C 109.2
C72A C73A H73C 109.2
C74A C73A H73D 109.2
C72A C73A H73D 109.2
H73C C73A H73D 107.9
C73A C74A C75A 97.6(14)
C73A C74A H74C 112.2
C75A C74A H74C 112.2
C73A C74A H74D 112.2
C75A C74A H74D 112.2
H74C C74A H74D 109.8
C74A C75A H75D 109.5
C74A C75A H75E 109.5
H75D C75A H75E 109.5
C74A C75A H75F 109.5
H75D C75A H75F 109.5
H75E C75A H75F 109.5

loop_
_geom_bond_atom_site_label_1
_geom_bond_atom_site_label_2
_geom_bond_distance
P1 C1 1.837(2)
P1 C31 1.839(2)
P1 C11 1.843(2)
P1 C6 1.847(2)
B1 O1 1.513(3)
B1 C3 1.631(3)
B1 C51 1.659(3)
B1 C61 1.666(3)
C1 C2 1.554(3)
C1 H1A 0.99
C1 H1B 0.99
O1 C4 1.317(3)
C2 C5 1.523(3)
C2 C10 1.542(3)
C2 C3 1.544(3)
O2 C4 1.373(3)
O2 C9 1.436(3)
C3 H3A 0.99
C3 H3B 0.99
O3 C7 1.197(3)
C4 C5 1.339(3)
O4 C7 1.338(3)
O4 C8 1.449(3)
C5 C6 1.516(3)
C6 C7 1.533(3)
C6 H6 1.0
C8 H8A 0.98
C8 H8B 0.98
C8 H8C 0.98
C9 H9A 0.98
C9 H9B 0.98
C9 H9C 0.98
C10 H10A 0.98
C10 H10B 0.98
C10 H10C 0.98
C11 C12 1.406(3)
C11 C16 1.429(3)
C12 C13 1.400(3)
C12 C17 1.528(3)
C13 C14 1.386(3)
C13 H13 0.95
C14 C15 1.388(3)
C14 C20 1.515(3)
C15 C16 1.387(3)
C15 H15 0.95
C16 C23 1.532(3)
C17 C19 1.531(3)
C17 C18 1.534(3)
C17 H17 1.0
C18 H18A 0.98
C18 H18B 0.98
C18 H18C 0.98
C19 H19A 0.98
C19 H19B 0.98
C19 H19C 0.98
C20 C22 1.516(4)
C20 C21 1.521(4)
C20 H20 1.0
C21 H21A 0.98
C21 H21B 0.98
C21 H21C 0.98
C22 H22A 0.98
C22 H22B 0.98
C22 H22C 0.98
C23 C24 1.537(3)
C23 C25 1.538(3)
C23 H23 1.0
C24 H24A 0.98
C24 H24B 0.98
C24 H24C 0.98
C25 H25A 0.98
C25 H25B 0.98
C25 H25C 0.98
C31 C32 1.418(3)
C31 C36 1.425(3)
C32 C33 1.390(3)
C32 C37 1.533(3)
C33 C34 1.392(3)
C33 H33 0.95
C34 C35 1.393(3)
C34 C40 1.515(3)
C35 C36 1.391(3)
C35 H35 0.95
C36 C43 1.528(3)
C37 C39 1.529(3)
C37 C38 1.533(3)
C37 H37 1.0
C38 H38A 0.98
C38 H38B 0.98
C38 H38C 0.98
C39 H39A 0.98
C39 H39B 0.98
C39 H39C 0.98
C40 C41 1.526(3)
C40 C42 1.536(4)
C40 H40 1.0
C41 H41A 0.98
C41 H41B 0.98
C41 H41C 0.98
C42 H42A 0.98
C42 H42B 0.98
C42 H42C 0.98
C43 C45 1.534(3)
C43 C44 1.537(3)
C43 H43 1.0
C44 H44A 0.98
C44 H44B 0.98
C44 H44C 0.98
C45 H45A 0.98
C45 H45B 0.98
C45 H45C 0.98
C51 C56 1.386(3)
C51 C52 1.398(3)
C52 F52 1.347(3)
C52 C53 1.387(3)
C53 F53 1.350(3)
C53 C54 1.368(4)
C54 F54 1.353(3)
C54 C55 1.378(4)
C55 F55 1.352(3)
C55 C56 1.375(3)
C56 F56 1.366(3)
C61 C66 1.389(3)
C61 C62 1.393(3)
C62 F62 1.355(3)
C62 C63 1.382(3)
C63 F63 1.353(3)
C63 C64 1.368(3)
C64 F64 1.347(3)
C64 C65 1.377(3)
C65 F65 1.351(3)
C65 C66 1.381(3)
C66 F66 1.362(3)
C71 C72 1.461(6)
C71 H71A 0.98
C71 H71B 0.98
C71 H71C 0.98
C72 C73 1.546(6)
C72 H72A 0.99
C72 H72B 0.99
C73 C74 1.490(5)
C73 H73A 0.99
C73 H73B 0.99
C74 C75 1.491(6)
C74 H74A 0.99
C74 H74B 0.99
C75 H75A 0.98
C75 H75B 0.98
C75 H75C 0.98
C71A C72A 1.534(13)
C71A H71D 0.98
C71A H71E 0.98
C71A H71F 0.98
C72A C73A 1.532(13)
C72A H72C 0.99
C72A H72D 0.99
C73A C74A 1.512(15)
C73A H73C 0.99
C73A H73D 0.99
C74A C75A 1.538(15)
C74A H74C 0.99
C74A H74D 0.99
C75A H75D 0.98
C75A H75E 0.98
C75A H75F 0.98

loop_
_geom_torsion_atom_site_label_1
_geom_torsion_atom_site_label_2
_geom_torsion_atom_site_label_3
_geom_torsion_atom_site_label_4
_geom_torsion
C31 P1 C1 C2 -151.74(13)
C11 P1 C1 C2 78.80(16)
C6 P1 C1 C2 -39.79(15)
C3 B1 O1 C4 -14.1(3)
C51 B1 O1 C4 111.9(2)
C61 B1 O1 C4 -134.55(18)
P1 C1 C2 C5 37.53(18)
P1 C1 C2 C10 -86.04(17)
P1 C1 C2 C3 153.06(15)
C5 C2 C3 B1 -50.0(2)
C10 C2 C3 B1 76.5(2)
C1 C2 C3 B1 -163.47(18)
O1 B1 C3 C2 45.5(2)
C51 B1 C3 C2 -77.2(2)
C61 B1 C3 C2 159.58(18)
B1 O1 C4 C5 -12.6(3)
B1 O1 C4 O2 168.01(17)
C9 O2 C4 O1 -34.3(3)
C9 O2 C4 C5 146.2(2)
O1 C4 C5 C6 168.3(2)
O2 C4 C5 C6 -12.3(3)
O1 C4 C5 C2 6.5(3)
O2 C4 C5 C2 -174.06(18)
C10 C2 C5 C4 -97.2(2)
C3 C2 C5 C4 26.1(3)
C1 C2 C5 C4 143.8(2)
C10 C2 C5 C6 101.0(2)
C3 C2 C5 C6 -135.76(19)
C1 C2 C5 C6 -18.0(2)
C4 C5 C6 C7 -57.5(3)
C2 C5 C6 C7 104.8(2)
C4 C5 C6 P1 -172.23(17)
C2 C5 C6 P1 -9.9(2)
C1 P1 C6 C5 28.13(15)
C31 P1 C6 C5 150.32(14)
C11 P1 C6 C5 -88.53(15)
C1 P1 C6 C7 -89.40(15)
C31 P1 C6 C7 32.79(17)
C11 P1 C6 C7 153.94(14)
C8 O4 C7 O3 -3.2(3)
C8 O4 C7 C6 176.8(2)
C5 C6 C7 O3 -38.9(3)
P1 C6 C7 O3 73.1(2)
C5 C6 C7 O4 141.06(18)
P1 C6 C7 O4 -106.96(17)
C1 P1 C11 C12 83.59(18)
C31 P1 C11 C12 -51.34(18)
C6 P1 C11 C12 -172.03(16)
C1 P1 C11 C16 -103.04(19)
C31 P1 C11 C16 122.03(19)
C6 P1 C11 C16 1.3(2)
C16 C11 C12 C13 -5.9(3)
P1 C11 C12 C13 167.82(17)
C16 C11 C12 C17 173.4(2)
P1 C11 C12 C17 -12.9(3)
C11 C12 C13 C14 -1.3(3)
C17 C12 C13 C14 179.3(2)
C12 C13 C14 C15 6.2(3)
C12 C13 C14 C20 -172.4(2)
C13 C14 C15 C16 -3.9(3)
C20 C14 C15 C16 174.7(2)
C14 C15 C16 C11 -3.1(3)
C14 C15 C16 C23 174.4(2)
C12 C11 C16 C15 8.0(3)
P1 C11 C16 C15 -165.09(17)
C12 C11 C16 C23 -169.2(2)
P1 C11 C16 C23 17.7(3)
C13 C12 C17 C19 63.4(3)
C11 C12 C17 C19 -115.9(2)
C13 C12 C17 C18 -61.2(3)
C11 C12 C17 C18 119.4(2)
C13 C14 C20 C22 -117.1(3)
C15 C14 C20 C22 64.4(3)
C13 C14 C20 C21 118.8(3)
C15 C14 C20 C21 -59.7(3)
C15 C16 C23 C24 70.7(2)
C11 C16 C23 C24 -112.1(2)
C15 C16 C23 C25 -51.9(3)
C11 C16 C23 C25 125.3(2)
C1 P1 C31 C32 170.11(15)
C11 P1 C31 C32 -58.53(18)
C6 P1 C31 C32 66.66(18)
C1 P1 C31 C36 -8.2(2)
C11 P1 C31 C36 123.11(18)
C6 P1 C31 C36 -111.70(18)
C36 C31 C32 C33 1.6(3)
P1 C31 C32 C33 -176.83(16)
C36 C31 C32 C37 -175.46(19)
P1 C31 C32 C37 6.1(3)
C31 C32 C33 C34 0.3(3)
C37 C32 C33 C34 177.6(2)
C32 C33 C34 C35 -1.4(3)
C32 C33 C34 C40 177.2(2)
C33 C34 C35 C36 0.5(3)
C40 C34 C35 C36 -178.1(2)
C34 C35 C36 C31 1.3(3)
C34 C35 C36 C43 -178.1(2)
C32 C31 C36 C35 -2.4(3)
P1 C31 C36 C35 175.94(16)
C32 C31 C36 C43 177.0(2)
P1 C31 C36 C43 -4.7(3)
C33 C32 C37 C39 51.1(3)
C31 C32 C37 C39 -131.8(2)
C33 C32 C37 C38 -71.7(2)
C31 C32 C37 C38 105.4(2)
C33 C34 C40 C41 24.1(3)
C35 C34 C40 C41 -157.4(2)
C33 C34 C40 C42 -100.7(3)
C35 C34 C40 C42 77.8(3)
C35 C36 C43 C45 -78.1(2)
C31 C36 C43 C45 102.5(2)
C35 C36 C43 C44 45.7(3)
C31 C36 C43 C44 -133.7(2)
O1 B1 C51 C56 163.8(2)
C3 B1 C51 C56 -73.3(3)
C61 B1 C51 C56 53.1(3)
O1 B1 C51 C52 -16.8(3)
C3 B1 C51 C52 106.1(3)
C61 B1 C51 C52 -127.5(2)
C56 C51 C52 F52 176.8(2)
B1 C51 C52 F52 -2.6(3)
C56 C51 C52 C53 -1.2(3)
B1 C51 C52 C53 179.4(2)
F52 C52 C53 F53 1.1(3)
C51 C52 C53 F53 179.2(2)
F52 C52 C53 C54 -178.3(2)
C51 C52 C53 C54 -0.2(4)
F53 C53 C54 F54 0.6(3)
C52 C53 C54 F54 -180.0(2)
F53 C53 C54 C55 -178.4(2)
C52 C53 C54 C55 1.0(4)
F54 C54 C55 F55 0.4(3)
C53 C54 C55 F55 179.4(2)
F54 C54 C55 C56 -179.4(2)
C53 C54 C55 C56 -0.4(4)
F55 C55 C56 F56 -0.4(3)
C54 C55 C56 F56 179.4(2)
F55 C55 C56 C51 179.1(2)
C54 C55 C56 C51 -1.1(4)
C52 C51 C56 F56 -178.75(19)
B1 C51 C56 F56 0.7(3)
C52 C51 C56 C55 1.8(3)
B1 C51 C56 C55 -178.7(2)
O1 B1 C61 C66 -41.9(3)
C3 B1 C61 C66 -159.7(2)
C51 B1 C61 C66 73.1(2)
O1 B1 C61 C62 134.3(2)
C3 B1 C61 C62 16.5(3)
C51 B1 C61 C62 -110.7(2)
C66 C61 C62 F62 -175.58(19)
B1 C61 C62 F62 8.0(3)
C66 C61 C62 C63 4.0(3)
B1 C61 C62 C63 -172.4(2)
F62 C62 C63 F63 -1.6(3)
C61 C62 C63 F63 178.8(2)
F62 C62 C63 C64 177.44(19)
C61 C62 C63 C64 -2.2(3)
F63 C63 C64 F64 -1.2(3)
C62 C63 C64 F64 179.8(2)
F63 C63 C64 C65 177.8(2)
C62 C63 C64 C65 -1.3(3)
F64 C64 C65 F65 1.6(3)
C63 C64 C65 F65 -177.4(2)
F64 C64 C65 C66 -178.6(2)
C63 C64 C65 C66 2.5(3)
F65 C65 C66 F66 1.1(3)
C64 C65 C66 F66 -178.7(2)
F65 C65 C66 C61 179.5(2)
C64 C65 C66 C61 -0.4(4)
C62 C61 C66 F66 175.50(19)
B1 C61 C66 F66 -7.9(3)
C62 C61 C66 C65 -2.7(3)
B1 C61 C66 C65 173.9(2)
C71 C72 C73 C74 177.6(4)
C72 C73 C74 C75 -178.9(4)
C71A C72A C73A C74A 155.3(17)
C72A C73A C74A C75A 72.(2)
